data_7157731
loop_
_publ_author_name
'Yan, Hai-Wei'
'Zhang, Xu'
'Yang, Ya-Nan'
'Feng, Zi-Ming'
'Jiang, Jian-Shuang'
'Zhang, Pei-Cheng'

_publ_section_title
;
 Archromones A-F, unusual polycyclic dearomatic geranylquinol derivatives
 from the roots of <i>Arnebia euchroma</i>.
;
_journal_issue 41
_journal_name_full 'Organic &amp; biomolecular chemistry'
_journal_page_first 8424
_journal_page_last 8432
_journal_paper_doi 10.1039/d0ob01934h
_journal_volume 18
_journal_year 2020
_chemical_formula_moiety 'C16 H20 O5'
_chemical_formula_sum 'C16 H20 O5'
_chemical_formula_weight 292.32
_space_group_crystal_system orthorhombic
_space_group_IT_number 19
_space_group_name_Hall 'P 2ac 2ab'
_space_group_name_H-M_alt 'P 21 21 21'
_atom_sites_solution_hydrogens geom
_audit_creation_date 2019-09-19
_audit_creation_method
;
  Olex2 1.1
  (compiled 2011.02.15 svn.r1672, GUI svn.r3494)
;
_audit_update_record
;
2020-07-12 deposited with the CCDC.	2020-10-06 downloaded from the CCDC.
;
_cell_angle_alpha 90
_cell_angle_beta 90
_cell_angle_gamma 90
_cell_formula_units_Z 4
_cell_length_a 7.2801(2)
_cell_length_b 9.9611(3)
_cell_length_c 18.9298(5)
_cell_measurement_reflns_used 2919
_cell_measurement_temperature 111.65(10)
_cell_measurement_theta_max 70.9510
_cell_measurement_theta_min 4.4100
_cell_volume 1372.75(7)
_computing_cell_refinement
;
CrysAlisPro, Agilent Technologies,
Version 1.171.37.35 (release 13-08-2014 CrysAlis171 .NET)
(compiled Aug 13 2014,18:06:01)
;
_computing_data_collection
;
CrysAlisPro, Agilent Technologies,
Version 1.171.37.35 (release 13-08-2014 CrysAlis171 .NET)
(compiled Aug 13 2014,18:06:01)
;
_computing_data_reduction
;
CrysAlisPro, Agilent Technologies,
Version 1.171.37.35 (release 13-08-2014 CrysAlis171 .NET)
(compiled Aug 13 2014,18:06:01)
;
_computing_molecular_graphics
;
O. V. Dolomanov, L. J. Bourhis, R. J. Gildea, J. A. K. Howard and H. Puschmann,
OLEX2: a complete structure solution, refinement and analysis program.
J. Appl. Cryst. (2009). 42, 339-341.
;
_computing_publication_material
;
O. V. Dolomanov, L. J. Bourhis, R. J. Gildea, J. A. K. Howard and H. Puschmann,
OLEX2: a complete structure solution, refinement and analysis program.
J. Appl. Cryst. (2009). 42, 339-341.
;
_computing_structure_refinement 'SHELXL-2014/7 (Sheldrick, 2014)'
_computing_structure_solution 'A short history of SHELX (Sheldrick, 2007)/Bruker'
_diffrn_ambient_environment N~2~
_diffrn_ambient_temperature 111.65(10)
_diffrn_detector 'CCD plate'
_diffrn_detector_area_resol_mean 16.0971
_diffrn_detector_type Eos
_diffrn_measured_fraction_theta_full 0.9966
_diffrn_measured_fraction_theta_max 0.9726
_diffrn_measurement_details
;
#__ type_ start__ end____ width___ exp.time_
  1 omega  -33.00   58.00   1.0000    1.0000
omega____ theta____ kappa____ phi______ frames
    -       36.7919  -19.0000   30.0000 91

#__ type_ start__ end____ width___ exp.time_
  2 omega   28.00  106.00   1.0000    1.0000
omega____ theta____ kappa____ phi______ frames
    -       36.7919   37.0000    0.0000 78

#__ type_ start__ end____ width___ exp.time_
  3 omega   40.00   99.00   1.0000    1.5000
omega____ theta____ kappa____ phi______ frames
    -      108.0000  -45.0000   30.0000 59

#__ type_ start__ end____ width___ exp.time_
  4 omega   46.00  101.00   1.0000    1.5000
omega____ theta____ kappa____ phi______ frames
    -      108.0000  -94.0000   60.0000 55

#__ type_ start__ end____ width___ exp.time_
  5 omega   44.00   69.00   1.0000    1.5000
omega____ theta____ kappa____ phi______ frames
    -      108.0000  -30.0000   90.0000 25

#__ type_ start__ end____ width___ exp.time_
  6 omega   38.00   63.00   1.0000    1.5000
omega____ theta____ kappa____ phi______ frames
    -      108.0000  -30.0000  -30.0000 25

#__ type_ start__ end____ width___ exp.time_
  7 omega   97.00  176.00   1.0000    1.5000
omega____ theta____ kappa____ phi______ frames
    -      108.0000   45.0000 -120.0000 79

#__ type_ start__ end____ width___ exp.time_
  8 omega   96.00  172.00   1.0000    1.5000
omega____ theta____ kappa____ phi______ frames
    -      108.0000   77.0000 -180.0000 76

#__ type_ start__ end____ width___ exp.time_
  9 omega   59.00   85.00   1.0000    1.0000
omega____ theta____ kappa____ phi______ frames
    -       36.7919  178.0000    0.0000 26

#__ type_ start__ end____ width___ exp.time_
 10 omega   50.00   87.00   1.0000    1.5000
omega____ theta____ kappa____ phi______ frames
    -      108.0000  -45.0000 -180.0000 37

#__ type_ start__ end____ width___ exp.time_
 11 omega   40.00  106.00   1.0000    1.5000
omega____ theta____ kappa____ phi______ frames
    -      108.0000  -94.0000 -180.0000 66

#__ type_ start__ end____ width___ exp.time_
 12 omega   67.00   92.00   1.0000    1.0000
omega____ theta____ kappa____ phi______ frames
    -       36.7919  178.0000  150.0000 25

#__ type_ start__ end____ width___ exp.time_
 13 omega   60.00   93.00   1.0000    1.0000
omega____ theta____ kappa____ phi______ frames
    -       36.7919  178.0000 -120.0000 33
;
_diffrn_measurement_device 'four-circle diffractometer'
_diffrn_measurement_device_type 'Xcalibur, Eos, Gemini'
_diffrn_measurement_method '\w scans'
_diffrn_orient_matrix_UB_11 -0.1475196000
_diffrn_orient_matrix_UB_12 -0.0153920000
_diffrn_orient_matrix_UB_13 0.0577729000
_diffrn_orient_matrix_UB_21 0.0904412000
_diffrn_orient_matrix_UB_22 -0.1318951000
_diffrn_orient_matrix_UB_23 0.0243967000
_diffrn_orient_matrix_UB_31 0.1218455000
_diffrn_orient_matrix_UB_32 0.0792882000
_diffrn_orient_matrix_UB_33 0.0518492000
_diffrn_radiation_monochromator graphite
_diffrn_radiation_probe x-ray
_diffrn_radiation_type 'Cu K\a'
_diffrn_radiation_wavelength 1.54184
_diffrn_reflns_av_R_equivalents 0.0217
_diffrn_reflns_av_unetI/netI 0.0315
_diffrn_reflns_Laue_measured_fraction_full 0.997
_diffrn_reflns_Laue_measured_fraction_max 0.979
_diffrn_reflns_limit_h_max 8
_diffrn_reflns_limit_h_min -7
_diffrn_reflns_limit_k_max 12
_diffrn_reflns_limit_k_min -11
_diffrn_reflns_limit_l_max 22
_diffrn_reflns_limit_l_min -13
_diffrn_reflns_number 4464
_diffrn_reflns_point_group_measured_fraction_full 0.996
_diffrn_reflns_point_group_measured_fraction_max 0.973
_diffrn_reflns_theta_full 67.684
_diffrn_reflns_theta_max 71.071
_diffrn_reflns_theta_min 5.017
_diffrn_source 'Enhance (Cu) X-ray Source'
_exptl_absorpt_coefficient_mu 0.866
_exptl_absorpt_correction_T_max 1.00000
_exptl_absorpt_correction_T_min 0.93773
_exptl_absorpt_correction_type multi-scan
_exptl_absorpt_process_details
;
CrysAlisPro, Agilent Technologies,
Version 1.171.37.35 (release 13-08-2014 CrysAlis171 .NET)
(compiled Aug 13 2014,18:06:01)
Empirical absorption correction using spherical harmonics,
 implemented in SCALE3 ABSPACK scaling algorithm.
;
_exptl_crystal_density_diffrn 1.414
_exptl_crystal_F_000 624
_exptl_crystal_size_max 0.350
_exptl_crystal_size_mid 0.340
_exptl_crystal_size_min 0.300
_refine_diff_density_max 0.263
_refine_diff_density_min -0.187
_refine_diff_density_rms 0.049
_refine_ls_abs_structure_details
;
 Flack x determined using 1002 quotients [(I+)-(I-)]/[(I+)+(I-)]
 (Parsons, Flack and Wagner, Acta Cryst. B69 (2013) 249-259).
;
_refine_ls_abs_structure_Flack -0.02(8)
_refine_ls_extinction_method none
_refine_ls_goodness_of_fit_ref 1.075
_refine_ls_hydrogen_treatment constr
_refine_ls_matrix_type full
_refine_ls_number_parameters 194
_refine_ls_number_reflns 2576
_refine_ls_number_restraints 0
_refine_ls_restrained_S_all 1.075
_refine_ls_R_factor_all 0.0360
_refine_ls_R_factor_gt 0.0350
_refine_ls_shift/su_max 0.001
_refine_ls_shift/su_mean 0.000
_refine_ls_structure_factor_coef Fsqd
_refine_ls_weighting_details 'w=1/[\s^2^(Fo^2^)+(0.0508P)^2^+0.3073P] where P=(Fo^2^+2Fc^2^)/3'
_refine_ls_weighting_scheme calc
_refine_ls_wR_factor_gt 0.0892
_refine_ls_wR_factor_ref 0.0900
_reflns_Friedel_coverage 0.699
_reflns_Friedel_fraction_full 0.996
_reflns_Friedel_fraction_max 0.965
_reflns_number_gt 2507
_reflns_number_total 2576
_reflns_threshold_expression 'I > 2\s(I)'
_cod_data_source_file d0ob01934h2.cif
_cod_data_source_block exp_6178
_cod_depositor_comments 'Adding full bibliography for 7157730--7157733.cif.'
_cod_database_code 7157731
_reflns_odcompleteness_completeness 99.66
_reflns_odcompleteness_iscentric 1
_reflns_odcompleteness_theta 66.97
_shelx_estimated_absorpt_t_max 0.781
_shelx_estimated_absorpt_t_min 0.751
_shelx_shelxl_version_number 2014/7
_shelx_space_group_comment
;
The symmetry employed for this shelxl refinement is uniquely defined
by the following loop, which should always be used as a source of
symmetry information in preference to the above space-group names.
They are only intended as comments.
;

loop_
_space_group_symop_operation_xyz
'x, y, z'
'-x+1/2, -y, z+1/2'
'x+1/2, -y+1/2, -z'
'-x, y+1/2, -z+1/2'

loop_
_atom_site_label
_atom_site_type_symbol
_atom_site_fract_x
_atom_site_fract_y
_atom_site_fract_z
_atom_site_U_iso_or_equiv
_atom_site_adp_type
_atom_site_occupancy
_atom_site_site_symmetry_order
_atom_site_calc_flag
_atom_site_refinement_flags_posn
_atom_site_refinement_flags_adp
_atom_site_refinement_flags_occupancy
_atom_site_disorder_assembly
_atom_site_disorder_group
O1 O -0.6025(2) -0.97334(16) -0.16129(9) 0.0192(4) Uani 1 1 d . . . . .
H1 H -0.4945 -0.9813 -0.1728 0.029 Uiso 1 1 calc R U . . .
O4 O -1.3877(2) -1.19844(16) -0.36529(8) 0.0161(3) Uani 1 1 d . . . . .
H4 H -1.3532 -1.2754 -0.3575 0.024 Uiso 1 1 calc R U . . .
O5 O -1.1722(2) -0.95257(16) -0.46306(8) 0.0183(4) Uani 1 1 d . . . . .
H5 H -1.1850 -0.9463 -0.5060 0.027 Uiso 1 1 calc R U . . .
O2 O -1.2345(2) -1.05933(19) -0.10331(8) 0.0222(4) Uani 1 1 d . . . . .
O3 O -1.2629(2) -1.00030(16) -0.25394(8) 0.0166(3) Uani 1 1 d . . . . .
C6 C -0.8897(3) -1.1053(2) -0.33265(11) 0.0122(4) Uani 1 1 d . . . . .
C7 C -1.0835(3) -1.1605(2) -0.31575(11) 0.0123(4) Uani 1 1 d . . . . .
H7 H -1.0794 -1.2587 -0.3188 0.015 Uiso 1 1 calc R U . . .
C3 C -1.1655(3) -1.0922(2) -0.44343(11) 0.0146(4) Uani 1 1 d . . . . .
H3 H -1.2507 -1.1412 -0.4741 0.017 Uiso 1 1 calc R U . . .
C9 C -1.0082(3) -1.1017(2) -0.18856(11) 0.0135(4) Uani 1 1 d . . . . .
C10 C -0.8288(3) -1.1241(2) -0.20288(11) 0.0134(4) Uani 1 1 d . . . . .
C8 C -1.1566(3) -1.1220(2) -0.24319(11) 0.0122(4) Uani 1 1 d . . . . .
H8 H -1.2394 -1.1931 -0.2268 0.015 Uiso 1 1 calc R U . . .
C4 C -0.9737(3) -1.1472(2) -0.45648(12) 0.0164(5) Uani 1 1 d . . . . .
H4A H -0.9446 -1.1781 -0.5015 0.020 Uiso 1 1 calc R U . . .
C11 C -0.7633(3) -1.1621(2) -0.27528(11) 0.0146(4) Uani 1 1 d . . . . .
H11A H -0.7594 -1.2592 -0.2792 0.017 Uiso 1 1 calc R U . . .
H11B H -0.6397 -1.1282 -0.2823 0.017 Uiso 1 1 calc R U . . .
C12 C -0.6798(3) -1.1044(2) -0.14792(12) 0.0152(5) Uani 1 1 d . . . . .
H12 H -0.5844 -1.1725 -0.1549 0.018 Uiso 1 1 calc R U . . .
C16 C -0.8724(3) -0.9502(2) -0.33182(12) 0.0152(4) Uani 1 1 d . . . . .
H16A H -0.9145 -0.9163 -0.2872 0.023 Uiso 1 1 calc R U . . .
H16B H -0.9456 -0.9129 -0.3691 0.023 Uiso 1 1 calc R U . . .
H16C H -0.7462 -0.9254 -0.3386 0.023 Uiso 1 1 calc R U . . .
C2 C -1.2320(3) -1.1099(2) -0.36598(11) 0.0124(4) Uani 1 1 d . . . . .
C13 C -0.7517(3) -1.1144(2) -0.07258(12) 0.0185(5) Uani 1 1 d . . . . .
H13A H -0.6579 -1.0835 -0.0401 0.022 Uiso 1 1 calc R U . . .
H13B H -0.7786 -1.2074 -0.0616 0.022 Uiso 1 1 calc R U . . .
C14 C -0.9259(3) -1.0299(2) -0.06275(12) 0.0191(5) Uani 1 1 d . . . . .
H14A H -0.9750 -1.0452 -0.0158 0.023 Uiso 1 1 calc R U . . .
H14B H -0.8948 -0.9355 -0.0667 0.023 Uiso 1 1 calc R U . . .
C1 C -1.2964(3) -0.9815(2) -0.32859(11) 0.0136(4) Uani 1 1 d . . . . .
H1A H -1.2286 -0.9044 -0.3459 0.016 Uiso 1 1 calc R U . . .
H1B H -1.4262 -0.9666 -0.3372 0.016 Uiso 1 1 calc R U . . .
C15 C -1.0702(3) -1.0642(2) -0.11689(12) 0.0160(5) Uani 1 1 d . . . . .
C5 C -0.8461(3) -1.1529(2) -0.40672(12) 0.0158(4) Uani 1 1 d . . . . .
H5A H -0.7299 -1.1862 -0.4172 0.019 Uiso 1 1 calc R U . . .

loop_
_atom_site_aniso_label
_atom_site_aniso_U_11
_atom_site_aniso_U_22
_atom_site_aniso_U_33
_atom_site_aniso_U_23
_atom_site_aniso_U_13
_atom_site_aniso_U_12
O1 0.0125(7) 0.0126(8) 0.0325(9) -0.0023(7) 0.0006(7) -0.0016(6)
O4 0.0137(7) 0.0136(7) 0.0209(8) 0.0007(6) -0.0011(6) -0.0013(6)
O5 0.0260(8) 0.0161(8) 0.0128(7) 0.0039(6) -0.0019(7) 0.0021(7)
O2 0.0163(8) 0.0373(10) 0.0130(7) -0.0055(7) 0.0017(6) 0.0015(7)
O3 0.0215(8) 0.0165(8) 0.0117(7) -0.0025(6) -0.0020(6) 0.0077(7)
C6 0.0126(10) 0.0111(10) 0.0130(10) 0.0002(8) 0.0024(8) 0.0011(8)
C7 0.0143(10) 0.0101(9) 0.0125(10) 0.0003(8) 0.0001(8) 0.0001(8)
C3 0.0183(11) 0.0143(11) 0.0110(9) -0.0016(8) -0.0009(8) 0.0004(9)
C9 0.0176(11) 0.0100(10) 0.0128(10) 0.0011(8) 0.0004(8) -0.0005(9)
C10 0.0165(10) 0.0082(9) 0.0154(10) 0.0009(8) -0.0002(9) -0.0011(8)
C8 0.0126(10) 0.0101(10) 0.0140(10) -0.0005(8) 0.0023(9) 0.0012(8)
C4 0.0213(11) 0.0149(11) 0.0131(10) -0.0003(8) 0.0067(9) 0.0000(9)
C11 0.0139(10) 0.0137(10) 0.0161(10) 0.0009(8) 0.0014(8) 0.0009(9)
C12 0.0135(10) 0.0118(10) 0.0205(11) -0.0021(8) -0.0006(9) 0.0011(9)
C16 0.0147(10) 0.0121(10) 0.0188(10) 0.0016(8) 0.0014(9) -0.0009(8)
C2 0.0119(10) 0.0117(9) 0.0135(10) 0.0000(8) 0.0002(8) -0.0005(9)
C13 0.0192(11) 0.0201(11) 0.0163(10) -0.0013(9) -0.0065(9) -0.0010(11)
C14 0.0212(11) 0.0210(11) 0.0151(10) -0.0035(9) -0.0010(9) -0.0002(10)
C1 0.0151(10) 0.0138(10) 0.0118(9) 0.0005(8) -0.0002(8) 0.0013(8)
C15 0.0185(11) 0.0151(10) 0.0143(10) 0.0008(8) -0.0008(9) 0.0016(9)
C5 0.0157(10) 0.0140(10) 0.0176(10) 0.0008(8) 0.0049(9) 0.0016(9)

loop_
_atom_type_symbol
_atom_type_description
_atom_type_scat_dispersion_real
_atom_type_scat_dispersion_imag
_atom_type_scat_source
C C 0.0181 0.0091 'International Tables Vol C Tables 4.2.6.8 and 6.1.1.4'
H H 0.0000 0.0000 'International Tables Vol C Tables 4.2.6.8 and 6.1.1.4'
O O 0.0492 0.0322 'International Tables Vol C Tables 4.2.6.8 and 6.1.1.4'

loop_
_geom_angle_atom_site_label_1
_geom_angle_atom_site_label_2
_geom_angle_atom_site_label_3
_geom_angle
_geom_angle_site_symmetry_1
_geom_angle_site_symmetry_3
_geom_angle_publ_flag
C12 O1 H1 109.5 . . ?
C2 O4 H4 109.5 . . ?
C3 O5 H5 109.5 . . ?
C1 O3 C8 109.57(15) . . ?
C7 C6 C16 115.24(18) . . ?
C11 C6 C7 105.64(17) . . ?
C11 C6 C16 108.20(17) . . ?
C5 C6 C7 105.73(18) . . ?
C5 C6 C11 114.50(18) . . ?
C5 C6 C16 107.74(18) . . ?
C6 C7 H7 108.3 . . ?
C8 C7 C6 114.56(18) . . ?
C8 C7 H7 108.3 . . ?
C8 C7 C2 103.39(17) . . ?
C2 C7 C6 113.56(17) . . ?
C2 C7 H7 108.3 . . ?
O5 C3 H3 107.8 . . ?
O5 C3 C4 109.70(19) . . ?
O5 C3 C2 109.99(17) . . ?
C4 C3 H3 107.8 . . ?
C4 C3 C2 113.51(18) . . ?
C2 C3 H3 107.8 . . ?
C10 C9 C8 122.1(2) . . ?
C10 C9 C15 121.4(2) . . ?
C15 C9 C8 116.40(19) . . ?
C9 C10 C11 122.1(2) . . ?
C9 C10 C12 122.2(2) . . ?
C11 C10 C12 115.60(19) . . ?
O3 C8 C7 105.66(16) . . ?
O3 C8 C9 111.44(17) . . ?
O3 C8 H8 108.6 . . ?
C7 C8 H8 108.6 . . ?
C9 C8 C7 113.70(18) . . ?
C9 C8 H8 108.6 . . ?
C3 C4 H4A 118.5 . . ?
C5 C4 C3 123.0(2) . . ?
C5 C4 H4A 118.5 . . ?
C6 C11 H11A 109.4 . . ?
C6 C11 H11B 109.4 . . ?
C10 C11 C6 111.31(18) . . ?
C10 C11 H11A 109.4 . . ?
C10 C11 H11B 109.4 . . ?
H11A C11 H11B 108.0 . . ?
O1 C12 C10 105.97(17) . . ?
O1 C12 H12 109.0 . . ?
O1 C12 C13 110.90(18) . . ?
C10 C12 H12 109.0 . . ?
C10 C12 C13 112.86(19) . . ?
C13 C12 H12 109.0 . . ?
C6 C16 H16A 109.5 . . ?
C6 C16 H16B 109.5 . . ?
C6 C16 H16C 109.5 . . ?
H16A C16 H16B 109.5 . . ?
H16A C16 H16C 109.5 . . ?
H16B C16 H16C 109.5 . . ?
O4 C2 C7 110.53(17) . . ?
O4 C2 C3 108.90(17) . . ?
O4 C2 C1 105.45(17) . . ?
C7 C2 C3 113.86(18) . . ?
C7 C2 C1 101.80(16) . . ?
C1 C2 C3 115.85(17) . . ?
C12 C13 H13A 109.4 . . ?
C12 C13 H13B 109.4 . . ?
C12 C13 C14 111.26(19) . . ?
H13A C13 H13B 108.0 . . ?
C14 C13 H13A 109.4 . . ?
C14 C13 H13B 109.4 . . ?
C13 C14 H14A 109.3 . . ?
C13 C14 H14B 109.3 . . ?
H14A C14 H14B 107.9 . . ?
C15 C14 C13 111.70(18) . . ?
C15 C14 H14A 109.3 . . ?
C15 C14 H14B 109.3 . . ?
O3 C1 C2 106.92(17) . . ?
O3 C1 H1A 110.3 . . ?
O3 C1 H1B 110.3 . . ?
C2 C1 H1A 110.3 . . ?
C2 C1 H1B 110.3 . . ?
H1A C1 H1B 108.6 . . ?
O2 C15 C9 120.1(2) . . ?
O2 C15 C14 122.0(2) . . ?
C9 C15 C14 118.0(2) . . ?
C6 C5 H5A 120.1 . . ?
C4 C5 C6 119.9(2) . . ?
C4 C5 H5A 120.1 . . ?

loop_
_geom_bond_atom_site_label_1
_geom_bond_atom_site_label_2
_geom_bond_distance
_geom_bond_site_symmetry_2
_geom_bond_publ_flag
O1 H1 0.8200 . ?
O1 C12 1.444(3) . ?
O4 H4 0.8200 . ?
O4 C2 1.436(3) . ?
O5 H5 0.8200 . ?
O5 C3 1.441(3) . ?
O2 C15 1.224(3) . ?
O3 C8 1.453(3) . ?
O3 C1 1.446(2) . ?
C6 C7 1.548(3) . ?
C6 C11 1.532(3) . ?
C6 C16 1.550(3) . ?
C6 C5 1.514(3) . ?
C7 H7 0.9800 . ?
C7 C8 1.522(3) . ?
C7 C2 1.525(3) . ?
C3 H3 0.9800 . ?
C3 C4 1.520(3) . ?
C3 C2 1.554(3) . ?
C9 C10 1.352(3) . ?
C9 C8 1.509(3) . ?
C9 C15 1.478(3) . ?
C10 C11 1.500(3) . ?
C10 C12 1.516(3) . ?
C8 H8 0.9800 . ?
C4 H4A 0.9300 . ?
C4 C5 1.324(3) . ?
C11 H11A 0.9700 . ?
C11 H11B 0.9700 . ?
C12 H12 0.9800 . ?
C12 C13 1.522(3) . ?
C16 H16A 0.9600 . ?
C16 H16B 0.9600 . ?
C16 H16C 0.9600 . ?
C2 C1 1.535(3) . ?
C13 H13A 0.9700 . ?
C13 H13B 0.9700 . ?
C13 C14 1.533(3) . ?
C14 H14A 0.9700 . ?
C14 H14B 0.9700 . ?
C14 C15 1.507(3) . ?
C1 H1A 0.9700 . ?
C1 H1B 0.9700 . ?
C5 H5A 0.9300 . ?

loop_
_geom_torsion_atom_site_label_1
_geom_torsion_atom_site_label_2
_geom_torsion_atom_site_label_3
_geom_torsion_atom_site_label_4
_geom_torsion
_geom_torsion_site_symmetry_1
_geom_torsion_site_symmetry_2
_geom_torsion_site_symmetry_3
_geom_torsion_site_symmetry_4
_geom_torsion_publ_flag
O1 C12 C13 C14 71.1(2) . . . . ?
O4 C2 C1 O3 87.96(19) . . . . ?
O5 C3 C4 C5 94.8(3) . . . . ?
O5 C3 C2 O4 120.98(18) . . . . ?
O5 C3 C2 C7 -115.2(2) . . . . ?
O5 C3 C2 C1 2.4(3) . . . . ?
C6 C7 C8 O3 93.1(2) . . . . ?
C6 C7 C8 C9 -29.4(2) . . . . ?
C6 C7 C2 O4 158.62(17) . . . . ?
C6 C7 C2 C3 35.7(3) . . . . ?
C6 C7 C2 C1 -89.7(2) . . . . ?
C7 C6 C11 C10 -57.1(2) . . . . ?
C7 C6 C5 C4 42.8(3) . . . . ?
C7 C2 C1 O3 -27.5(2) . . . . ?
C3 C4 C5 C6 0.9(3) . . . . ?
C3 C2 C1 O3 -151.56(18) . . . . ?
C9 C10 C11 C6 28.7(3) . . . . ?
C9 C10 C12 O1 -98.2(2) . . . . ?
C9 C10 C12 C13 23.4(3) . . . . ?
C10 C9 C8 O3 -123.0(2) . . . . ?
C10 C9 C8 C7 -3.7(3) . . . . ?
C10 C9 C15 O2 -171.7(2) . . . . ?
C10 C9 C15 C14 9.5(3) . . . . ?
C10 C12 C13 C14 -47.6(3) . . . . ?
C8 O3 C1 C2 8.8(2) . . . . ?
C8 C7 C2 O4 -76.6(2) . . . . ?
C8 C7 C2 C3 160.42(17) . . . . ?
C8 C7 C2 C1 35.0(2) . . . . ?
C8 C9 C10 C11 4.0(3) . . . . ?
C8 C9 C10 C12 -179.6(2) . . . . ?
C8 C9 C15 O2 4.5(3) . . . . ?
C8 C9 C15 C14 -174.2(2) . . . . ?
C4 C3 C2 O4 -115.7(2) . . . . ?
C4 C3 C2 C7 8.1(3) . . . . ?
C4 C3 C2 C1 125.7(2) . . . . ?
C11 C6 C7 C8 59.2(2) . . . . ?
C11 C6 C7 C2 177.66(17) . . . . ?
C11 C6 C5 C4 158.7(2) . . . . ?
C11 C10 C12 O1 78.4(2) . . . . ?
C11 C10 C12 C13 -160.05(19) . . . . ?
C12 C10 C11 C6 -147.91(19) . . . . ?
C12 C13 C14 C15 53.4(3) . . . . ?
C16 C6 C7 C8 -60.2(2) . . . . ?
C16 C6 C7 C2 58.3(2) . . . . ?
C16 C6 C11 C10 66.8(2) . . . . ?
C16 C6 C5 C4 -80.9(3) . . . . ?
C2 C7 C8 O3 -31.0(2) . . . . ?
C2 C7 C8 C9 -153.48(18) . . . . ?
C2 C3 C4 C5 -28.7(3) . . . . ?
C13 C14 C15 O2 146.8(2) . . . . ?
C13 C14 C15 C9 -34.5(3) . . . . ?
C1 O3 C8 C7 13.9(2) . . . . ?
C1 O3 C8 C9 137.88(18) . . . . ?
C15 C9 C10 C11 -179.95(19) . . . . ?
C15 C9 C10 C12 -3.6(3) . . . . ?
C15 C9 C8 O3 60.7(2) . . . . ?
C15 C9 C8 C7 -179.99(18) . . . . ?
C5 C6 C7 C8 -179.07(18) . . . . ?
C5 C6 C7 C2 -60.6(2) . . . . ?
C5 C6 C11 C10 -173.04(19) . . . . ?
